data_4324905
loop_
_publ_author_name
'Yang Cao'
'Zhu Du'
'Wenbo Li'
'Junmei Li'
'Yong Zhang'
'Fan Xu'
'Qi Shen'

_publ_contact_author_email qshen@suda.edu.cn
_publ_contact_author_fax 86-512-65880305
_publ_contact_author_name 'Dr. Qi Shen'
_publ_contact_author_phone 86-512-65880306
_publ_section_title
;
 Activation of Carbodiimide and Transformation with Amine to Guanidinate
 Group by Ln(OAr)3(THF)2 (Ln: Lanthanide and Yttrium) and Ln(OAr)3(THF)2
 as a Novel Precatalyst for Addition of Amines to Carbodiimides: Influence
 of Aryloxide Group
;
_journal_name_full 'Inorganic Chemistry'
_journal_page_first 3729
_journal_page_last 3737
_journal_paper_doi 10.1021/ic200091s
_journal_volume 50
_journal_year 2011
_chemical_formula_moiety 'C47 H73 Cl N3 O3 Y, C7 H8'
_chemical_formula_sum 'C54 H81 Cl N3 O3 Y'
_chemical_formula_weight 944.58
_chemical_name_systematic
; 
 ? 
;
_space_group_IT_number 2
_symmetry_cell_setting triclinic
_symmetry_Int_Tables_number 2
_symmetry_space_group_name_Hall '-P 1'
_symmetry_space_group_name_H-M 'P -1'
_atom_sites_solution_hydrogens geom
_atom_sites_solution_primary direct
_atom_sites_solution_secondary difmap
_audit_creation_method SHELXL-97
_cell_angle_alpha 83.406(7)
_cell_angle_beta 80.859(5)
_cell_angle_gamma 76.620(6)
_cell_formula_units_Z 2
_cell_length_a 9.8439(7)
_cell_length_b 11.2519(9)
_cell_length_c 24.409(2)
_cell_measurement_reflns_used 12312
_cell_measurement_temperature 223(2)
_cell_measurement_theta_max 27.5
_cell_measurement_theta_min 3.0
_cell_volume 2588.2(4)
_computing_cell_refinement CrystalClear
_computing_data_collection CrystalClear
_computing_data_reduction CrystalStructure
_computing_structure_refinement 'SHELXL-97 (Sheldrick, 1997)'
_computing_structure_solution 'SHELXS-97 (Sheldrick, 1990)'
_diffrn_ambient_temperature 223(2)
_diffrn_detector_area_resol_mean 14.63
_diffrn_measured_fraction_theta_full 0.991
_diffrn_measured_fraction_theta_max 0.991
_diffrn_measurement_device_type 'Rigaku Saturn'
_diffrn_measurement_method \w
_diffrn_radiation_monochromator graphite
_diffrn_radiation_source 'fine-focus sealed tube'
_diffrn_radiation_type MoK\a
_diffrn_radiation_wavelength 0.71075
_diffrn_reflns_av_R_equivalents 0.0395
_diffrn_reflns_av_sigmaI/netI 0.0555
_diffrn_reflns_limit_h_max 11
_diffrn_reflns_limit_h_min -9
_diffrn_reflns_limit_k_max 12
_diffrn_reflns_limit_k_min -13
_diffrn_reflns_limit_l_max 29
_diffrn_reflns_limit_l_min -29
_diffrn_reflns_number 22313
_diffrn_reflns_theta_full 25.50
_diffrn_reflns_theta_max 25.50
_diffrn_reflns_theta_min 3.10
_exptl_absorpt_coefficient_mu 1.221
_exptl_absorpt_correction_T_max 0.241
_exptl_absorpt_correction_T_min 0.16
_exptl_absorpt_correction_type multi-scan
_exptl_absorpt_process_details 'Jacobson, R. (1998) Private communication'
_exptl_crystal_colour colorless
_exptl_crystal_density_diffrn 1.212
_exptl_crystal_description block
_exptl_crystal_F_000 1012
_exptl_crystal_size_max 0.50
_exptl_crystal_size_mid 0.30
_exptl_crystal_size_min 0.30
_refine_diff_density_max 0.936
_refine_diff_density_min -1.235
_refine_diff_density_rms 0.077
_refine_ls_extinction_method none
_refine_ls_goodness_of_fit_ref 1.049
_refine_ls_hydrogen_treatment mixed
_refine_ls_matrix_type full
_refine_ls_number_parameters 565
_refine_ls_number_reflns 9531
_refine_ls_number_restraints 2
_refine_ls_restrained_S_all 1.061
_refine_ls_R_factor_all 0.0617
_refine_ls_R_factor_gt 0.0520
_refine_ls_shift/su_max 0.001
_refine_ls_shift/su_mean 0.000
_refine_ls_structure_factor_coef Fsqd
_refine_ls_weighting_details 'calc w=1/[\s^2^(Fo^2^)+(0.0631P)^2^+1.1559P] where P=(Fo^2^+2Fc^2^)/3'
_refine_ls_weighting_scheme calc
_refine_ls_wR_factor_gt 0.1230
_refine_ls_wR_factor_ref 0.1283
_reflns_number_gt 8300
_reflns_number_total 9531
_reflns_threshold_expression >2sigma(I)
_cod_data_source_file ic200091s_si_001_5.cif
_cod_data_source_block complex4
_cod_original_cell_volume 2588.3(4)
_cod_database_code 4324905

loop_
_symmetry_equiv_pos_as_xyz
'x, y, z'
'-x, -y, -z'

loop_
_atom_site_label
_atom_site_type_symbol
_atom_site_fract_x
_atom_site_fract_y
_atom_site_fract_z
_atom_site_U_iso_or_equiv
_atom_site_adp_type
_atom_site_occupancy
_atom_site_symmetry_multiplicity
_atom_site_calc_flag
_atom_site_refinement_flags
Y1 Y 0.72004(3) 0.22842(2) 0.746494(11) 0.02595(10) Uani 1 1 d .
Cl1 Cl 1.28574(10) 0.55553(10) 0.56217(4) 0.0613(3) Uani 1 1 d .
O1 O 0.7907(2) 0.11863(18) 0.67997(8) 0.0285(4) Uani 1 1 d .
O2 O 0.5943(2) 0.16359(18) 0.81615(8) 0.0299(5) Uani 1 1 d .
O3 O 0.9052(2) 0.1870(2) 0.80290(8) 0.0364(5) Uani 1 1 d .
N1 N 0.7890(3) 0.4120(2) 0.70281(10) 0.0295(6) Uani 1 1 d .
N2 N 0.5611(3) 0.3999(2) 0.71824(10) 0.0301(6) Uani 1 1 d .
N3 N 0.6239(3) 0.5465(2) 0.64809(11) 0.0330(6) Uani 1 1 d .
H3 H 0.538(4) 0.557(3) 0.6394(13) 0.034(9) Uiso 1 1 d .
C1 C 0.8346(3) 0.0494(3) 0.63603(11) 0.0275(6) Uani 1 1 d .
C2 C 0.7455(3) 0.0554(3) 0.59438(11) 0.0281(6) Uani 1 1 d .
C3 C 0.7928(4) -0.0227(3) 0.55183(12) 0.0342(7) Uani 1 1 d .
H3A H 0.7344 -0.0186 0.5244 0.041 Uiso 1 1 calc R
C4 C 0.9208(4) -0.1060(3) 0.54758(13) 0.0356(7) Uani 1 1 d .
C5 C 1.0089(3) -0.1046(3) 0.58644(13) 0.0342(7) Uani 1 1 d .
H5 H 1.0982 -0.1579 0.5832 0.041 Uiso 1 1 calc R
C6 C 0.9719(3) -0.0286(3) 0.62988(12) 0.0296(6) Uani 1 1 d .
C7 C 0.6029(3) 0.1468(3) 0.59387(13) 0.0353(7) Uani 1 1 d .
C8 C 0.5266(4) 0.1345(4) 0.54505(17) 0.0586(11) Uani 1 1 d .
H8A H 0.5076 0.0531 0.5480 0.088 Uiso 1 1 calc R
H8B H 0.5858 0.1478 0.5101 0.088 Uiso 1 1 calc R
H8C H 0.4385 0.1951 0.5463 0.088 Uiso 1 1 calc R
C9 C 0.5029(4) 0.1265(4) 0.64674(15) 0.0472(9) Uani 1 1 d .
H9A H 0.4895 0.0430 0.6502 0.071 Uiso 1 1 calc R
H9B H 0.4127 0.1832 0.6449 0.071 Uiso 1 1 calc R
H9C H 0.5426 0.1402 0.6788 0.071 Uiso 1 1 calc R
C10 C 0.6273(4) 0.2780(3) 0.58727(15) 0.0453(8) Uani 1 1 d .
H10A H 0.5373 0.3360 0.5884 0.068 Uiso 1 1 calc R
H10B H 0.6848 0.2910 0.5519 0.068 Uiso 1 1 calc R
H10C H 0.6752 0.2897 0.6174 0.068 Uiso 1 1 calc R
C11 C 0.9658(4) -0.1903(3) 0.50107(14) 0.0479(9) Uani 1 1 d .
H11A H 0.8859 -0.1882 0.4820 0.072 Uiso 1 1 calc R
H11B H 1.0005 -0.2733 0.5164 0.072 Uiso 1 1 calc R
H11C H 1.0400 -0.1635 0.4749 0.072 Uiso 1 1 calc R
C12 C 1.0799(3) -0.0305(3) 0.66930(13) 0.0346(7) Uani 1 1 d .
C13 C 1.2249(4) -0.1114(3) 0.65075(16) 0.0476(9) Uani 1 1 d .
H13A H 1.2161 -0.1956 0.6511 0.071 Uiso 1 1 calc R
H13B H 1.2899 -0.1069 0.6760 0.071 Uiso 1 1 calc R
H13C H 1.2602 -0.0828 0.6134 0.071 Uiso 1 1 calc R
C14 C 1.0287(4) -0.0822(3) 0.72790(14) 0.0467(9) Uani 1 1 d .
H14A H 0.9382 -0.0321 0.7417 0.070 Uiso 1 1 calc R
H14B H 1.0966 -0.0816 0.7526 0.070 Uiso 1 1 calc R
H14C H 1.0191 -0.1656 0.7265 0.070 Uiso 1 1 calc R
C15 C 1.1056(4) 0.0983(3) 0.67032(15) 0.0417(8) Uani 1 1 d .
H15A H 1.1403 0.1279 0.6330 0.063 Uiso 1 1 calc R
H15B H 1.1747 0.0955 0.6949 0.063 Uiso 1 1 calc R
H15C H 1.0179 0.1531 0.6837 0.063 Uiso 1 1 calc R
C16 C 0.5167(3) 0.1345(3) 0.86416(11) 0.0273(6) Uani 1 1 d .
C17 C 0.4788(3) 0.0179(3) 0.87307(12) 0.0314(7) Uani 1 1 d .
C18 C 0.3975(3) -0.0103(3) 0.92251(13) 0.0343(7) Uani 1 1 d .
H18 H 0.3738 -0.0874 0.9281 0.041 Uiso 1 1 calc R
C19 C 0.3495(3) 0.0694(3) 0.96406(13) 0.0355(7) Uani 1 1 d .
C20 C 0.3879(3) 0.1809(3) 0.95513(13) 0.0363(7) Uani 1 1 d .
H20 H 0.3557 0.2363 0.9828 0.044 Uiso 1 1 calc R
C21 C 0.4727(3) 0.2167(3) 0.90682(12) 0.0300(7) Uani 1 1 d .
C22 C 0.5226(4) -0.0761(3) 0.82877(13) 0.0372(8) Uani 1 1 d .
C23 C 0.4862(5) -0.2006(4) 0.85008(17) 0.0658(13) Uani 1 1 d .
H23A H 0.5159 -0.2561 0.8207 0.099 Uiso 1 1 calc R
H23B H 0.3853 -0.1894 0.8611 0.099 Uiso 1 1 calc R
H23C H 0.5346 -0.2348 0.8819 0.099 Uiso 1 1 calc R
C24 C 0.6801(4) -0.1038(4) 0.8098(2) 0.0652(12) Uani 1 1 d .
H24A H 0.7039 -0.1682 0.7845 0.098 Uiso 1 1 calc R
H24B H 0.7296 -0.1305 0.8419 0.098 Uiso 1 1 calc R
H24C H 0.7075 -0.0306 0.7910 0.098 Uiso 1 1 calc R
C25 C 0.4410(5) -0.0259(4) 0.77980(16) 0.0626(12) Uani 1 1 d .
H25A H 0.4534 0.0565 0.7676 0.094 Uiso 1 1 calc R
H25B H 0.3416 -0.0241 0.7913 0.094 Uiso 1 1 calc R
H25C H 0.4760 -0.0782 0.7494 0.094 Uiso 1 1 calc R
C26 C 0.2634(4) 0.0337(3) 1.01793(14) 0.0466(9) Uani 1 1 d .
H26A H 0.2238 0.1056 1.0384 0.070 Uiso 1 1 calc R
H26B H 0.3235 -0.0268 1.0402 0.070 Uiso 1 1 calc R
H26C H 0.1878 -0.0006 1.0097 0.070 Uiso 1 1 calc R
C27 C 0.5064(4) 0.3443(3) 0.90756(13) 0.0375(7) Uani 1 1 d .
C28 C 0.6032(4) 0.3869(3) 0.85706(13) 0.0382(8) Uani 1 1 d .
H28A H 0.6188 0.4664 0.8625 0.057 Uiso 1 1 calc R
H28B H 0.5591 0.3929 0.8237 0.057 Uiso 1 1 calc R
H28C H 0.6927 0.3281 0.8531 0.057 Uiso 1 1 calc R
C29 C 0.3685(4) 0.4428(3) 0.91187(17) 0.0531(10) Uani 1 1 d .
H29A H 0.3899 0.5227 0.9120 0.080 Uiso 1 1 calc R
H29B H 0.3086 0.4256 0.9461 0.080 Uiso 1 1 calc R
H29C H 0.3202 0.4422 0.8803 0.080 Uiso 1 1 calc R
C30 C 0.5810(5) 0.3426(4) 0.95871(15) 0.0557(10) Uani 1 1 d .
H30A H 0.6664 0.2788 0.9566 0.084 Uiso 1 1 calc R
H30B H 0.5188 0.3266 0.9924 0.084 Uiso 1 1 calc R
H30C H 0.6048 0.4214 0.9593 0.084 Uiso 1 1 calc R
C31 C 0.9089(3) 0.4425(3) 0.66846(12) 0.0289(6) Uani 1 1 d .
C32 C 0.9812(3) 0.5183(3) 0.68746(13) 0.0366(7) Uani 1 1 d .
H32 H 0.9517 0.5463 0.7232 0.044 Uiso 1 1 calc R
C33 C 1.0956(4) 0.5534(3) 0.65491(14) 0.0413(8) Uani 1 1 d .
H33 H 1.1421 0.6063 0.6680 0.050 Uiso 1 1 calc R
C34 C 1.1406(3) 0.5108(3) 0.60350(14) 0.0395(8) Uani 1 1 d .
C35 C 1.0745(4) 0.4324(3) 0.58372(15) 0.0452(9) Uani 1 1 d .
H35 H 1.1073 0.4022 0.5486 0.054 Uiso 1 1 calc R
C36 C 0.9582(4) 0.3987(3) 0.61664(14) 0.0395(8) Uani 1 1 d .
H36 H 0.9124 0.3453 0.6035 0.047 Uiso 1 1 calc R
C37 C 0.6587(3) 0.4571(3) 0.68946(11) 0.0276(6) Uani 1 1 d .
C38 C 0.4101(3) 0.4540(3) 0.71947(14) 0.0367(7) Uani 1 1 d .
H38 H 0.3881 0.4694 0.6808 0.044 Uiso 1 1 calc R
C39 C 0.3684(4) 0.5755(3) 0.74681(15) 0.0455(8) Uani 1 1 d .
H39A H 0.3924 0.5620 0.7844 0.068 Uiso 1 1 calc R
H39B H 0.2678 0.6075 0.7480 0.068 Uiso 1 1 calc R
H39C H 0.4188 0.6339 0.7254 0.068 Uiso 1 1 calc R
C40 C 0.3266(4) 0.3636(3) 0.75092(15) 0.0443(8) Uani 1 1 d .
H40A H 0.3470 0.2899 0.7313 0.066 Uiso 1 1 calc R
H40B H 0.2266 0.4003 0.7535 0.066 Uiso 1 1 calc R
H40C H 0.3528 0.3428 0.7881 0.066 Uiso 1 1 calc R
C41 C 0.6892(4) 0.6498(3) 0.62509(12) 0.0336(7) Uani 1 1 d .
H41 H 0.7903 0.6177 0.6123 0.040 Uiso 1 1 calc R
C42 C 0.6763(4) 0.7399(3) 0.66770(16) 0.0543(10) Uani 1 1 d .
H42A H 0.5783 0.7810 0.6763 0.081 Uiso 1 1 calc R
H42B H 0.7320 0.8001 0.6529 0.081 Uiso 1 1 calc R
H42C H 0.7103 0.6968 0.7013 0.081 Uiso 1 1 calc R
C43 C 0.6168(4) 0.7085(4) 0.57495(16) 0.0564(11) Uani 1 1 d .
H43A H 0.6289 0.6481 0.5482 0.085 Uiso 1 1 calc R
H43B H 0.6582 0.7763 0.5577 0.085 Uiso 1 1 calc R
H43C H 0.5170 0.7384 0.5869 0.085 Uiso 1 1 calc R
C44 C 0.9093(5) 0.1000(4) 0.85231(17) 0.0651(6) Uani 1 1 d D
H44A H 0.9287 0.0159 0.8415 0.078 Uiso 1 1 calc R
H44B H 0.8188 0.1159 0.8766 0.078 Uiso 1 1 calc R
C45 C 1.0222(5) 0.1172(4) 0.88124(17) 0.0651(6) Uani 1 1 d D
H45A H 0.9865 0.1289 0.9205 0.078 Uiso 1 1 calc R
H45B H 1.0998 0.0447 0.8793 0.078 Uiso 1 1 calc R
C46 C 1.0721(5) 0.2253(4) 0.85421(17) 0.0651(6) Uani 1 1 d D
H46A H 1.1753 0.2076 0.8477 0.078 Uiso 1 1 calc R
H46B H 1.0389 0.2941 0.8777 0.078 Uiso 1 1 calc R
C47 C 1.0144(5) 0.2555(4) 0.80079(17) 0.0651(6) Uani 1 1 d .
H47A H 0.9747 0.3437 0.7956 0.078 Uiso 1 1 calc R
H47B H 1.0889 0.2326 0.7697 0.078 Uiso 1 1 calc R
C48 C 1.0359(5) 0.6915(5) 0.9242(2) 0.0734(13) Uani 1 1 d .
C49 C 1.0625(5) 0.6970(5) 0.86797(19) 0.0717(13) Uani 1 1 d .
H49 H 1.1300 0.7401 0.8495 0.086 Uiso 1 1 calc R
C50 C 0.9937(5) 0.6415(5) 0.8372(2) 0.0767(13) Uani 1 1 d .
H50 H 1.0177 0.6443 0.7983 0.092 Uiso 1 1 calc R
C51 C 0.8929(6) 0.5833(5) 0.8617(3) 0.0908(17) Uani 1 1 d .
H51 H 0.8446 0.5475 0.8401 0.109 Uiso 1 1 calc R
C52 C 0.8610(7) 0.5765(6) 0.9187(3) 0.113(2) Uani 1 1 d .
H52 H 0.7898 0.5367 0.9365 0.135 Uiso 1 1 calc R
C53 C 0.9358(6) 0.6298(5) 0.9505(2) 0.0890(17) Uani 1 1 d .
H53 H 0.9170 0.6230 0.9896 0.107 Uiso 1 1 calc R
C54 C 1.1109(6) 0.7503(6) 0.9572(3) 0.110(2) Uani 1 1 d .
H54A H 1.2107 0.7127 0.9517 0.165 Uiso 1 1 calc R
H54B H 1.0741 0.7398 0.9963 0.165 Uiso 1 1 calc R
H54C H 1.0972 0.8370 0.9453 0.165 Uiso 1 1 calc R

loop_
_atom_site_aniso_label
_atom_site_aniso_U_11
_atom_site_aniso_U_22
_atom_site_aniso_U_33
_atom_site_aniso_U_23
_atom_site_aniso_U_13
_atom_site_aniso_U_12
Y1 0.02736(18) 0.02637(16) 0.02346(16) 0.00005(11) -0.00046(11) -0.00756(12)
Cl1 0.0393(5) 0.0672(7) 0.0710(7) 0.0173(5) 0.0087(5) -0.0207(5)
O1 0.0279(11) 0.0309(11) 0.0261(10) -0.0048(8) -0.0013(8) -0.0056(9)
O2 0.0336(12) 0.0302(11) 0.0250(10) -0.0004(8) 0.0033(9) -0.0110(9)
O3 0.0336(13) 0.0441(13) 0.0335(11) 0.0042(10) -0.0057(9) -0.0150(10)
N1 0.0259(14) 0.0302(13) 0.0318(13) 0.0035(10) -0.0022(10) -0.0090(11)
N2 0.0274(14) 0.0291(13) 0.0321(13) 0.0050(11) -0.0035(11) -0.0068(11)
N3 0.0306(16) 0.0313(14) 0.0368(15) 0.0077(11) -0.0076(12) -0.0092(12)
C1 0.0311(17) 0.0259(15) 0.0250(14) 0.0007(12) 0.0002(12) -0.0094(12)
C2 0.0310(17) 0.0296(15) 0.0249(14) 0.0012(12) -0.0019(12) -0.0117(13)
C3 0.045(2) 0.0342(17) 0.0264(15) -0.0005(13) -0.0058(14) -0.0150(15)
C4 0.046(2) 0.0296(16) 0.0321(16) -0.0045(13) 0.0021(14) -0.0132(15)
C5 0.0316(18) 0.0302(16) 0.0382(17) -0.0026(13) 0.0024(14) -0.0065(13)
C6 0.0305(17) 0.0277(15) 0.0296(15) -0.0001(12) 0.0001(12) -0.0084(13)
C7 0.0343(18) 0.0410(18) 0.0322(16) -0.0038(14) -0.0092(14) -0.0082(14)
C8 0.053(3) 0.069(3) 0.056(2) -0.014(2) -0.028(2) 0.001(2)
C9 0.032(2) 0.063(2) 0.048(2) -0.0051(18) -0.0029(16) -0.0133(17)
C10 0.051(2) 0.0379(19) 0.0412(19) 0.0028(15) -0.0089(16) -0.0003(16)
C11 0.058(2) 0.045(2) 0.0414(19) -0.0146(16) 0.0035(17) -0.0148(18)
C12 0.0308(18) 0.0346(17) 0.0378(17) -0.0025(14) -0.0054(14) -0.0057(14)
C13 0.034(2) 0.047(2) 0.060(2) -0.0067(17) -0.0112(17) -0.0018(16)
C14 0.044(2) 0.051(2) 0.0422(19) 0.0072(16) -0.0127(16) -0.0062(17)
C15 0.0339(19) 0.045(2) 0.050(2) -0.0084(16) -0.0076(15) -0.0117(15)
C16 0.0236(16) 0.0335(16) 0.0242(14) 0.0018(12) -0.0017(12) -0.0079(12)
C17 0.0306(17) 0.0357(17) 0.0289(15) 0.0033(13) -0.0052(13) -0.0110(13)
C18 0.0323(18) 0.0381(17) 0.0342(17) 0.0066(14) -0.0043(14) -0.0157(14)
C19 0.0311(18) 0.0444(19) 0.0285(16) 0.0056(14) -0.0002(13) -0.0100(14)
C20 0.0379(19) 0.0390(18) 0.0281(16) -0.0021(13) 0.0008(13) -0.0046(14)
C21 0.0299(17) 0.0312(16) 0.0293(15) 0.0011(12) -0.0042(13) -0.0089(13)
C22 0.046(2) 0.0299(16) 0.0375(17) -0.0028(13) 0.0030(15) -0.0173(15)
C23 0.099(4) 0.045(2) 0.058(2) -0.0141(19) 0.012(2) -0.037(2)
C24 0.053(3) 0.049(2) 0.091(3) -0.028(2) 0.018(2) -0.015(2)
C25 0.089(3) 0.064(3) 0.040(2) -0.0171(19) -0.017(2) -0.016(2)
C26 0.045(2) 0.053(2) 0.0371(18) 0.0055(16) 0.0081(16) -0.0144(17)
C27 0.045(2) 0.0342(17) 0.0346(17) -0.0056(14) -0.0025(14) -0.0111(15)
C28 0.048(2) 0.0306(17) 0.0392(18) -0.0062(14) 0.0004(15) -0.0164(15)
C29 0.056(3) 0.0355(19) 0.057(2) -0.0059(17) 0.0114(19) -0.0016(17)
C30 0.080(3) 0.058(2) 0.039(2) -0.0088(17) -0.0112(19) -0.029(2)
C31 0.0272(16) 0.0239(15) 0.0348(16) 0.0062(12) -0.0053(13) -0.0077(12)
C32 0.0379(19) 0.0425(18) 0.0316(16) 0.0043(14) -0.0074(14) -0.0153(15)
C33 0.0360(19) 0.0433(19) 0.049(2) 0.0070(16) -0.0121(16) -0.0193(16)
C34 0.0271(18) 0.0379(18) 0.050(2) 0.0103(15) 0.0007(15) -0.0099(14)
C35 0.044(2) 0.0408(19) 0.046(2) -0.0060(16) 0.0101(16) -0.0099(16)
C36 0.040(2) 0.0363(18) 0.0445(19) -0.0090(15) 0.0013(15) -0.0151(15)
C37 0.0315(17) 0.0259(15) 0.0250(14) -0.0032(12) -0.0012(12) -0.0065(12)
C38 0.0267(17) 0.0405(18) 0.0394(18) 0.0034(14) -0.0016(14) -0.0057(14)
C39 0.035(2) 0.0408(19) 0.053(2) 0.0004(16) 0.0019(16) 0.0005(15)
C40 0.0278(18) 0.049(2) 0.053(2) 0.0033(17) 0.0009(15) -0.0095(15)
C41 0.0381(19) 0.0263(15) 0.0350(16) 0.0077(13) -0.0038(14) -0.0100(13)
C42 0.063(3) 0.038(2) 0.062(2) -0.0060(18) -0.001(2) -0.0159(18)
C43 0.059(3) 0.056(2) 0.056(2) 0.0253(19) -0.0179(19) -0.024(2)
C44 0.0656(15) 0.0852(16) 0.0557(12) 0.0149(11) -0.0249(11) -0.0378(12)
C45 0.0656(15) 0.0852(16) 0.0557(12) 0.0149(11) -0.0249(11) -0.0378(12)
C46 0.0656(15) 0.0852(16) 0.0557(12) 0.0149(11) -0.0249(11) -0.0378(12)
C47 0.0656(15) 0.0852(16) 0.0557(12) 0.0149(11) -0.0249(11) -0.0378(12)
C48 0.056(3) 0.074(3) 0.085(3) -0.018(3) -0.011(3) 0.002(2)
C49 0.067(3) 0.088(3) 0.058(3) 0.005(2) -0.003(2) -0.022(3)
C50 0.068(3) 0.094(4) 0.070(3) -0.010(3) -0.007(3) -0.020(3)
C51 0.088(4) 0.077(4) 0.113(5) -0.025(3) -0.011(4) -0.025(3)
C52 0.096(5) 0.101(5) 0.140(6) 0.004(4) 0.017(4) -0.048(4)
C53 0.075(4) 0.093(4) 0.090(4) 0.002(3) 0.019(3) -0.023(3)
C54 0.081(4) 0.124(5) 0.134(5) -0.053(4) -0.043(4) -0.001(4)

loop_
_atom_type_symbol
_atom_type_description
_atom_type_scat_dispersion_real
_atom_type_scat_dispersion_imag
_atom_type_scat_source
C C 0.0033 0.0016 'International Tables Vol C Tables 4.2.6.8 and 6.1.1.4'
H H 0.0000 0.0000 'International Tables Vol C Tables 4.2.6.8 and 6.1.1.4'
N N 0.0061 0.0033 'International Tables Vol C Tables 4.2.6.8 and 6.1.1.4'
O O 0.0106 0.0060 'International Tables Vol C Tables 4.2.6.8 and 6.1.1.4'
Y Y -2.7962 3.5667 'International Tables Vol C Tables 4.2.6.8 and 6.1.1.4'
Cl Cl 0.1484 0.1585 'International Tables Vol C Tables 4.2.6.8 and 6.1.1.4'

loop_
_geom_angle_atom_site_label_1
_geom_angle_atom_site_label_2
_geom_angle_atom_site_label_3
_geom_angle
O1 Y1 O2 118.35(8)
O1 Y1 N2 108.58(8)
O2 Y1 N2 99.33(8)
O1 Y1 O3 106.51(8)
O2 Y1 O3 86.97(8)
N2 Y1 O3 135.60(8)
O1 Y1 N1 98.44(8)
O2 Y1 N1 141.98(8)
N2 Y1 N1 57.08(8)
O3 Y1 N1 91.72(8)
O1 Y1 C37 100.30(8)
O2 Y1 C37 125.82(8)
N2 Y1 C37 28.90(8)
O3 Y1 C37 118.22(8)
N1 Y1 C37 29.04(8)
C1 O1 Y1 178.64(19)
C16 O2 Y1 172.31(19)
C47 O3 C44 109.0(3)
C47 O3 Y1 126.9(2)
C44 O3 Y1 123.23(19)
C37 N1 C31 120.9(2)
C37 N1 Y1 90.63(16)
C31 N1 Y1 136.8(2)
C37 N2 C38 121.2(2)
C37 N2 Y1 95.22(18)
C38 N2 Y1 143.46(18)
C37 N3 C41 130.4(3)
C37 N3 H3 116(2)
C41 N3 H3 112(2)
O1 C1 C6 120.4(3)
O1 C1 C2 120.6(3)
C6 C1 C2 119.0(3)
C3 C2 C1 118.1(3)
C3 C2 C7 119.1(3)
C1 C2 C7 122.8(3)
C4 C3 C2 123.7(3)
C4 C3 H3A 118.1
C2 C3 H3A 118.1
C3 C4 C5 117.0(3)
C3 C4 C11 121.5(3)
C5 C4 C11 121.4(3)
C4 C5 C6 123.4(3)
C4 C5 H5 118.3
C6 C5 H5 118.3
C5 C6 C1 118.5(3)
C5 C6 C12 119.2(3)
C1 C6 C12 122.3(3)
C9 C7 C10 110.9(3)
C9 C7 C2 111.0(3)
C10 C7 C2 109.2(3)
C9 C7 C8 106.1(3)
C10 C7 C8 106.7(3)
C2 C7 C8 112.9(3)
C7 C8 H8A 109.5
C7 C8 H8B 109.5
H8A C8 H8B 109.5
C7 C8 H8C 109.5
H8A C8 H8C 109.5
H8B C8 H8C 109.5
C7 C9 H9A 109.5
C7 C9 H9B 109.5
H9A C9 H9B 109.5
C7 C9 H9C 109.5
H9A C9 H9C 109.5
H9B C9 H9C 109.5
C7 C10 H10A 109.5
C7 C10 H10B 109.5
H10A C10 H10B 109.5
C7 C10 H10C 109.5
H10A C10 H10C 109.5
H10B C10 H10C 109.5
C4 C11 H11A 109.5
C4 C11 H11B 109.5
H11A C11 H11B 109.5
C4 C11 H11C 109.5
H11A C11 H11C 109.5
H11B C11 H11C 109.5
C15 C12 C14 111.1(3)
C15 C12 C13 105.7(3)
C14 C12 C13 106.8(3)
C15 C12 C6 110.4(3)
C14 C12 C6 110.1(3)
C13 C12 C6 112.7(3)
C12 C13 H13A 109.5
C12 C13 H13B 109.5
H13A C13 H13B 109.5
C12 C13 H13C 109.5
H13A C13 H13C 109.5
H13B C13 H13C 109.5
C12 C14 H14A 109.5
C12 C14 H14B 109.5
H14A C14 H14B 109.5
C12 C14 H14C 109.5
H14A C14 H14C 109.5
H14B C14 H14C 109.5
C12 C15 H15A 109.5
C12 C15 H15B 109.5
H15A C15 H15B 109.5
C12 C15 H15C 109.5
H15A C15 H15C 109.5
H15B C15 H15C 109.5
O2 C16 C21 121.4(3)
O2 C16 C17 119.6(3)
C21 C16 C17 119.0(3)
C18 C17 C16 118.9(3)
C18 C17 C22 119.1(3)
C16 C17 C22 122.0(3)
C19 C18 C17 123.4(3)
C19 C18 H18 118.3
C17 C18 H18 118.3
C20 C19 C18 117.1(3)
C20 C19 C26 121.4(3)
C18 C19 C26 121.5(3)
C19 C20 C21 123.7(3)
C19 C20 H20 118.1
C21 C20 H20 118.1
C20 C21 C16 117.9(3)
C20 C21 C27 114.0(3)
C16 C21 C27 128.1(3)
C24 C22 C25 111.0(3)
C24 C22 C23 105.5(3)
C25 C22 C23 106.9(3)
C24 C22 C17 112.2(3)
C25 C22 C17 108.2(3)
C23 C22 C17 112.8(3)
C22 C23 H23A 109.5
C22 C23 H23B 109.5
H23A C23 H23B 109.5
C22 C23 H23C 109.5
H23A C23 H23C 109.5
H23B C23 H23C 109.5
C22 C24 H24A 109.5
C22 C24 H24B 109.5
H24A C24 H24B 109.5
C22 C24 H24C 109.5
H24A C24 H24C 109.5
H24B C24 H24C 109.5
C22 C25 H25A 109.5
C22 C25 H25B 109.5
H25A C25 H25B 109.5
C22 C25 H25C 109.5
H25A C25 H25C 109.5
H25B C25 H25C 109.5
C19 C26 H26A 109.5
C19 C26 H26B 109.5
H26A C26 H26B 109.5
C19 C26 H26C 109.5
H26A C26 H26C 109.5
H26B C26 H26C 109.5
C28 C27 C29 106.4(3)
C28 C27 C30 106.0(3)
C29 C27 C30 109.5(3)
C28 C27 C21 116.7(3)
C29 C27 C21 109.6(3)
C30 C27 C21 108.4(3)
C27 C28 H28A 109.5
C27 C28 H28B 109.5
H28A C28 H28B 109.5
C27 C28 H28C 109.5
H28A C28 H28C 109.5
H28B C28 H28C 109.5
C27 C29 H29A 109.5
C27 C29 H29B 109.5
H29A C29 H29B 109.5
C27 C29 H29C 109.5
H29A C29 H29C 109.5
H29B C29 H29C 109.5
C27 C30 H30A 109.5
C27 C30 H30B 109.5
H30A C30 H30B 109.5
C27 C30 H30C 109.5
H30A C30 H30C 109.5
H30B C30 H30C 109.5
C36 C31 C32 118.1(3)
C36 C31 N1 122.8(3)
C32 C31 N1 119.2(3)
C33 C32 C31 121.3(3)
C33 C32 H32 119.4
C31 C32 H32 119.4
C34 C33 C32 119.5(3)
C34 C33 H33 120.2
C32 C33 H33 120.2
C33 C34 C35 121.1(3)
C33 C34 Cl1 119.5(3)
C35 C34 Cl1 119.4(3)
C34 C35 C36 118.9(3)
C34 C35 H35 120.6
C36 C35 H35 120.6
C31 C36 C35 121.1(3)
C31 C36 H36 119.4
C35 C36 H36 119.4
N2 C37 N1 113.8(2)
N2 C37 N3 120.4(3)
N1 C37 N3 125.6(3)
N2 C37 Y1 55.89(14)
N1 C37 Y1 60.33(14)
N3 C37 Y1 160.9(2)
N2 C38 C40 109.0(3)
N2 C38 C39 111.6(3)
C40 C38 C39 110.1(3)
N2 C38 H38 108.7
C40 C38 H38 108.7
C39 C38 H38 108.7
C38 C39 H39A 109.5
C38 C39 H39B 109.5
H39A C39 H39B 109.5
C38 C39 H39C 109.5
H39A C39 H39C 109.5
H39B C39 H39C 109.5
C38 C40 H40A 109.5
C38 C40 H40B 109.5
H40A C40 H40B 109.5
C38 C40 H40C 109.5
H40A C40 H40C 109.5
H40B C40 H40C 109.5
N3 C41 C42 111.8(3)
N3 C41 C43 106.5(3)
C42 C41 C43 112.0(3)
N3 C41 H41 108.8
C42 C41 H41 108.8
C43 C41 H41 108.8
C41 C42 H42A 109.5
C41 C42 H42B 109.5
H42A C42 H42B 109.5
C41 C42 H42C 109.5
H42A C42 H42C 109.5
H42B C42 H42C 109.5
C41 C43 H43A 109.5
C41 C43 H43B 109.5
H43A C43 H43B 109.5
C41 C43 H43C 109.5
H43A C43 H43C 109.5
H43B C43 H43C 109.5
O3 C44 C45 106.9(3)
O3 C44 H44A 110.3
C45 C44 H44A 110.3
O3 C44 H44B 110.3
C45 C44 H44B 110.3
H44A C44 H44B 108.6
C46 C45 C44 108.2(3)
C46 C45 H45A 110.1
C44 C45 H45A 110.1
C46 C45 H45B 110.1
C44 C45 H45B 110.1
H45A C45 H45B 108.4
C45 C46 C47 106.8(3)
C45 C46 H46A 110.4
C47 C46 H46A 110.4
C45 C46 H46B 110.4
C47 C46 H46B 110.4
H46A C46 H46B 108.6
O3 C47 C46 107.1(3)
O3 C47 H47A 110.3
C46 C47 H47A 110.3
O3 C47 H47B 110.3
C46 C47 H47B 110.3
H47A C47 H47B 108.5
C49 C48 C53 118.5(5)
C49 C48 C54 121.7(5)
C53 C48 C54 119.9(6)
C48 C49 C50 121.8(5)
C48 C49 H49 119.1
C50 C49 H49 119.1
C51 C50 C49 121.1(5)
C51 C50 H50 119.4
C49 C50 H50 119.4
C50 C51 C52 119.2(6)
C50 C51 H51 120.4
C52 C51 H51 120.4
C51 C52 C53 119.6(5)
C51 C52 H52 120.2
C53 C52 H52 120.2
C48 C53 C52 119.8(5)
C48 C53 H53 120.1
C52 C53 H53 120.1
C48 C54 H54A 109.5
C48 C54 H54B 109.5
H54A C54 H54B 109.5
C48 C54 H54C 109.5
H54A C54 H54C 109.5
H54B C54 H54C 109.5

loop_
_geom_bond_atom_site_label_1
_geom_bond_atom_site_label_2
_geom_bond_distance
Y1 O1 2.0859(19)
Y1 O2 2.1024(19)
Y1 N2 2.299(2)
Y1 O3 2.386(2)
Y1 N1 2.403(2)
Y1 C37 2.766(3)
Cl1 C34 1.752(3)
O1 C1 1.354(3)
O2 C16 1.344(3)
O3 C47 1.453(4)
O3 C44 1.463(4)
N1 C37 1.342(4)
N1 C31 1.422(4)
N2 C37 1.342(4)
N2 C38 1.466(4)
N3 C37 1.366(4)
N3 C41 1.470(4)
N3 H3 0.89(3)
C1 C6 1.427(4)
C1 C2 1.431(4)
C2 C3 1.390(4)
C2 C7 1.537(4)
C3 C4 1.383(5)
C3 H3A 0.9400
C4 C5 1.387(5)
C4 C11 1.509(4)
C5 C6 1.389(4)
C5 H5 0.9400
C6 C12 1.538(4)
C7 C9 1.523(4)
C7 C10 1.536(5)
C7 C8 1.541(5)
C8 H8A 0.9700
C8 H8B 0.9700
C8 H8C 0.9700
C9 H9A 0.9700
C9 H9B 0.9700
C9 H9C 0.9700
C10 H10A 0.9700
C10 H10B 0.9700
C10 H10C 0.9700
C11 H11A 0.9700
C11 H11B 0.9700
C11 H11C 0.9700
C12 C15 1.531(4)
C12 C14 1.534(4)
C12 C13 1.536(5)
C13 H13A 0.9700
C13 H13B 0.9700
C13 H13C 0.9700
C14 H14A 0.9700
C14 H14B 0.9700
C14 H14C 0.9700
C15 H15A 0.9700
C15 H15B 0.9700
C15 H15C 0.9700
C16 C21 1.421(4)
C16 C17 1.429(4)
C17 C18 1.386(4)
C17 C22 1.542(4)
C18 C19 1.384(5)
C18 H18 0.9400
C19 C20 1.376(4)
C19 C26 1.514(4)
C20 C21 1.408(4)
C20 H20 0.9400
C21 C27 1.550(4)
C22 C24 1.516(5)
C22 C25 1.527(5)
C22 C23 1.538(5)
C23 H23A 0.9700
C23 H23B 0.9700
C23 H23C 0.9700
C24 H24A 0.9700
C24 H24B 0.9700
C24 H24C 0.9700
C25 H25A 0.9700
C25 H25B 0.9700
C25 H25C 0.9700
C26 H26A 0.9700
C26 H26B 0.9700
C26 H26C 0.9700
C27 C28 1.536(4)
C27 C29 1.538(5)
C27 C30 1.542(5)
C28 H28A 0.9700
C28 H28B 0.9700
C28 H28C 0.9700
C29 H29A 0.9700
C29 H29B 0.9700
C29 H29C 0.9700
C30 H30A 0.9700
C30 H30B 0.9700
C30 H30C 0.9700
C31 C36 1.384(4)
C31 C32 1.388(4)
C32 C33 1.380(4)
C32 H32 0.9400
C33 C34 1.366(5)
C33 H33 0.9400
C34 C35 1.378(5)
C35 C36 1.392(5)
C35 H35 0.9400
C36 H36 0.9400
C38 C40 1.519(4)
C38 C39 1.531(5)
C38 H38 0.9900
C39 H39A 0.9700
C39 H39B 0.9700
C39 H39C 0.9700
C40 H40A 0.9700
C40 H40B 0.9700
C40 H40C 0.9700
C41 C42 1.505(5)
C41 C43 1.522(5)
C41 H41 0.9900
C42 H42A 0.9700
C42 H42B 0.9700
C42 H42C 0.9700
C43 H43A 0.9700
C43 H43B 0.9700
C43 H43C 0.9700
C44 C45 1.466(5)
C44 H44A 0.9800
C44 H44B 0.9800
C45 C46 1.465(5)
C45 H45A 0.9800
C45 H45B 0.9800
C46 C47 1.477(5)
C46 H46A 0.9800
C46 H46B 0.9800
C47 H47A 0.9800
C47 H47B 0.9800
C48 C49 1.353(6)
C48 C53 1.370(7)
C48 C54 1.472(7)
C49 C50 1.370(7)
C49 H49 0.9400
C50 C51 1.339(7)
C50 H50 0.9400
C51 C52 1.376(8)
C51 H51 0.9400
C52 C53 1.413(9)
C52 H52 0.9400
C53 H53 0.9400
C54 H54A 0.9700
C54 H54B 0.9700
C54 H54C 0.9700

loop_
_geom_torsion_atom_site_label_1
_geom_torsion_atom_site_label_2
_geom_torsion_atom_site_label_3
_geom_torsion_atom_site_label_4
_geom_torsion
O2 Y1 O1 C1 112(8)
N2 Y1 O1 C1 0(8)
O3 Y1 O1 C1 -152(8)
N1 Y1 O1 C1 -58(8)
C37 Y1 O1 C1 -28(8)
O1 Y1 O2 C16 168.2(14)
N2 Y1 O2 C16 -74.7(15)
O3 Y1 O2 C16 61.0(14)
N1 Y1 O2 C16 -27.9(15)
C37 Y1 O2 C16 -62.0(15)
O1 Y1 O3 C47 95.1(3)
O2 Y1 O3 C47 -146.2(3)
N2 Y1 O3 C47 -45.9(3)
N1 Y1 O3 C47 -4.2(3)
C37 Y1 O3 C47 -16.6(3)
O1 Y1 O3 C44 -96.6(3)
O2 Y1 O3 C44 22.1(3)
N2 Y1 O3 C44 122.3(3)
N1 Y1 O3 C44 164.1(3)
C37 Y1 O3 C44 151.6(3)
O1 Y1 N1 C37 96.03(17)
O2 Y1 N1 C37 -69.7(2)
N2 Y1 N1 C37 -10.68(16)
O3 Y1 N1 C37 -157.00(17)
O1 Y1 N1 C31 -43.7(3)
O2 Y1 N1 C31 150.6(2)
N2 Y1 N1 C31 -150.4(3)
O3 Y1 N1 C31 63.3(3)
C37 Y1 N1 C31 -139.7(4)
O1 Y1 N2 C37 -77.38(18)
O2 Y1 N2 C37 158.37(17)
O3 Y1 N2 C37 63.1(2)
N1 Y1 N2 C37 10.73(16)
O1 Y1 N2 C38 98.7(3)
O2 Y1 N2 C38 -25.6(3)
O3 Y1 N2 C38 -120.8(3)
N1 Y1 N2 C38 -173.2(4)
C37 Y1 N2 C38 176.0(4)
Y1 O1 C1 C6 151(8)
Y1 O1 C1 C2 -28(8)
O1 C1 C2 C3 -176.5(2)
C6 C1 C2 C3 5.0(4)
O1 C1 C2 C7 5.4(4)
C6 C1 C2 C7 -173.1(3)
C1 C2 C3 C4 0.2(4)
C7 C2 C3 C4 178.3(3)
C2 C3 C4 C5 -4.1(4)
C2 C3 C4 C11 178.9(3)
C3 C4 C5 C6 2.9(4)
C11 C4 C5 C6 180.0(3)
C4 C5 C6 C1 2.1(4)
C4 C5 C6 C12 -177.5(3)
O1 C1 C6 C5 175.4(2)
C2 C1 C6 C5 -6.1(4)
O1 C1 C6 C12 -5.0(4)
C2 C1 C6 C12 173.5(2)
C3 C2 C7 C9 121.3(3)
C1 C2 C7 C9 -60.7(4)
C3 C2 C7 C10 -116.2(3)
C1 C2 C7 C10 61.8(3)
C3 C2 C7 C8 2.4(4)
C1 C2 C7 C8 -179.6(3)
C5 C6 C12 C15 123.5(3)
C1 C6 C12 C15 -56.1(4)
C5 C6 C12 C14 -113.5(3)
C1 C6 C12 C14 66.9(4)
C5 C6 C12 C13 5.6(4)
C1 C6 C12 C13 -174.0(3)
Y1 O2 C16 C21 13.5(16)
Y1 O2 C16 C17 -165.7(13)
O2 C16 C17 C18 -179.3(3)
C21 C16 C17 C18 1.5(4)
O2 C16 C17 C22 -0.9(4)
C21 C16 C17 C22 180.0(3)
C16 C17 C18 C19 0.5(5)
C22 C17 C18 C19 -178.0(3)
C17 C18 C19 C20 -1.1(5)
C17 C18 C19 C26 -178.7(3)
C18 C19 C20 C21 -0.3(5)
C26 C19 C20 C21 177.3(3)
C19 C20 C21 C16 2.3(5)
C19 C20 C21 C27 -177.7(3)
O2 C16 C21 C20 178.0(3)
C17 C16 C21 C20 -2.8(4)
O2 C16 C21 C27 -2.0(5)
C17 C16 C21 C27 177.1(3)
C18 C17 C22 C24 -127.8(3)
C16 C17 C22 C24 53.8(4)
C18 C17 C22 C25 109.4(3)
C16 C17 C22 C25 -69.0(4)
C18 C17 C22 C23 -8.7(5)
C16 C17 C22 C23 172.9(3)
C20 C21 C27 C28 177.7(3)
C16 C21 C27 C28 -2.2(5)
C20 C21 C27 C29 -61.3(4)
C16 C21 C27 C29 118.8(3)
C20 C21 C27 C30 58.2(4)
C16 C21 C27 C30 -121.8(4)
C37 N1 C31 C36 -71.0(4)
Y1 N1 C31 C36 60.1(4)
C37 N1 C31 C32 109.6(3)
Y1 N1 C31 C32 -119.3(3)
C36 C31 C32 C33 2.6(5)
N1 C31 C32 C33 -178.0(3)
C31 C32 C33 C34 -1.4(5)
C32 C33 C34 C35 -0.5(5)
C32 C33 C34 Cl1 179.9(3)
C33 C34 C35 C36 1.2(5)
Cl1 C34 C35 C36 -179.2(3)
C32 C31 C36 C35 -1.8(5)
N1 C31 C36 C35 178.8(3)
C34 C35 C36 C31 0.0(5)
C38 N2 C37 N1 165.0(3)
Y1 N2 C37 N1 -17.8(3)
C38 N2 C37 N3 -19.5(4)
Y1 N2 C37 N3 157.8(2)
C38 N2 C37 Y1 -177.2(3)
C31 N1 C37 N2 165.9(3)
Y1 N1 C37 N2 16.9(2)
C31 N1 C37 N3 -9.4(5)
Y1 N1 C37 N3 -158.4(3)
C31 N1 C37 Y1 148.9(3)
C41 N3 C37 N2 155.1(3)
C41 N3 C37 N1 -29.9(5)
C41 N3 C37 Y1 -131.9(6)
O1 Y1 C37 N2 109.93(18)
O2 Y1 C37 N2 -26.7(2)
O3 Y1 C37 N2 -134.90(17)
N1 Y1 C37 N2 -161.2(3)
O1 Y1 C37 N1 -88.86(17)
O2 Y1 C37 N1 134.56(16)
N2 Y1 C37 N1 161.2(3)
O3 Y1 C37 N1 26.31(19)
O1 Y1 C37 N3 24.9(7)
O2 Y1 C37 N3 -111.7(7)
N2 Y1 C37 N3 -85.0(7)
O3 Y1 C37 N3 140.1(7)
N1 Y1 C37 N3 113.8(7)
C37 N2 C38 C40 175.1(3)
Y1 N2 C38 C40 -0.3(5)
C37 N2 C38 C39 -63.1(4)
Y1 N2 C38 C39 121.5(3)
C37 N3 C41 C42 -64.6(4)
C37 N3 C41 C43 172.9(3)
C47 O3 C44 C45 0.7(5)
Y1 O3 C44 C45 -169.4(3)
O3 C44 C45 C46 8.1(6)
C44 C45 C46 C47 -13.6(6)
C44 O3 C47 C46 -9.1(5)
Y1 O3 C47 C46 160.5(3)
C45 C46 C47 O3 13.9(6)
C53 C48 C49 C50 -0.9(8)
C54 C48 C49 C50 179.4(5)
C48 C49 C50 C51 2.6(9)
C49 C50 C51 C52 -1.8(9)
C50 C51 C52 C53 -0.7(10)
C49 C48 C53 C52 -1.5(8)
C54 C48 C53 C52 178.1(6)
C51 C52 C53 C48 2.3(10)
